data_2001628
loop_
_publ_author_name
'Hu, N.-H.'
'Zhang, S.-L.'

_publ_section_title
;
 Interactions of thiamine with anions. Structure of thiamine
 dithiocyanate
;
_journal_issue 6
_journal_name_full 'Acta Crystallographica Section C'
_journal_page_first 1178
_journal_page_last 1180
_journal_paper_doi 10.1107/S0108270192012630
_journal_volume 49
_journal_year 1993
_chemical_formula_moiety 'C12 H18 N4 O S 2+,2S C N 1-'
_chemical_formula_sum 'C14 H18 N6 O S3'
_chemical_formula_weight 382.52
_symmetry_cell_setting orthorhombic
_symmetry_space_group_name_Hall '-P 2ac 2ab'
_symmetry_space_group_name_H-M 'P b c a'
_atom_type_scat_source IntTabIV
_cell_angle_alpha 90
_cell_angle_beta 90
_cell_angle_gamma 90
_cell_formula_units_Z 8
_cell_length_a 8.0290(10)
_cell_length_b 23.091(5)
_cell_length_c 20.110(5)
_cell_measurement_reflns_used 22
_cell_measurement_temperature 295
_cell_measurement_theta_max 9.7
_cell_measurement_theta_min 3.8
_cell_volume 3728.3(13)
_diffrn_measurement_device 'Nicolet R3m/E'
_diffrn_measurement_method \w
_diffrn_radiation_type MoK\a
_diffrn_radiation_wavelength 0.71069
_diffrn_reflns_av_R_equivalents 0.007
_diffrn_reflns_limit_h_max 9
_diffrn_reflns_limit_h_min 0
_diffrn_reflns_limit_k_max 26
_diffrn_reflns_limit_k_min 0
_diffrn_reflns_limit_l_max 22
_diffrn_reflns_limit_l_min 0
_diffrn_reflns_number 2992
_diffrn_reflns_theta_max 24
_diffrn_standards_decay_% <2.5
_diffrn_standards_interval_count 98
_diffrn_standards_number 2
_exptl_absorpt_coefficient_mu 0.40
_exptl_absorpt_correction_T_max 0.95
_exptl_absorpt_correction_T_min 0.89
_exptl_absorpt_correction_type empirical
_exptl_crystal_colour Colourless
_exptl_crystal_density_diffrn 1.363
_exptl_crystal_density_meas 1.361
_exptl_crystal_density_method 'flotation in cyclohexane and chloroform'
_exptl_crystal_description Tabular
_exptl_crystal_size_max 0.58
_exptl_crystal_size_mid 0.42
_exptl_crystal_size_min 0.20
_refine_diff_density_max 0.25
_refine_diff_density_min -0.31
_refine_ls_goodness_of_fit_obs 1.91
_refine_ls_number_parameters 217
_refine_ls_number_reflns 1963
_refine_ls_R_factor_obs 0.052
_refine_ls_shift/esd_max 0.01
_refine_ls_structure_factor_coef F
_refine_ls_weighting_scheme unit
_refine_ls_wR_factor_obs 0.047
_reflns_number_observed 1963
_reflns_number_total 2925
_reflns_observed_criterion F~o~>3\s(F~o~)
_cod_data_source_file oh1007.cif
_cod_data_source_block oh1007_structure_1_of_1
_cod_original_cell_volume 3728.0(10)
_cod_database_code 2001628

loop_
_atom_site_label
_atom_site_fract_x
_atom_site_fract_y
_atom_site_fract_z
_atom_site_U_iso_or_equiv
N(1') .7985(4) .0979(2) .1052(2) .0540(10)
C(2') .7009(6) .0729(2) .1520(2) .052(2)
N(3') .5504(4) .0552(2) .1390(2) .0500(10)
C(4') .4886(5) .0630(2) .0767(2) .0440(10)
C(5') .5880(6) .0875(2) .0253(2) .046(2)
C(6') .7437(6) .1042(2) .0423(2) .053(2)
C(21') .7732(7) .0660(2) .2195(3) .073(2)
N(41') .3335(4) .0455(2) .0667(2) .0550(10)
C(35') .5338(6) .0898(2) -.0458(2) .053(2)
S(1) .2359(2) .22470(10) -.05460(10) .0590(10)
C(2) .3664(6) .1770(2) -.0195(2) .050(2)
N(3) .4194(4) .13790(10) -.0622(2) .0440(10)
C(4) .3585(6) .1451(2) -.1263(2) .0450(10)
C(5) .2559(6) .1910(2) -.1311(2) .0470(10)
C(41) .4084(7) .1043(2) -.1802(2) .064(2)
C(51) .1639(7) .2116(2) -.1918(2) .060(2)
C(52) .1524(7) .2768(2) -.1977(2) .069(2)
O(53) .0652(4) .30170(10) -.1433(2) .0690(10)
S(11) 1.2310(2) .27150(10) .11480(10) .0730(10)
C(11) 1.1388(6) .2079(2) .1220(2) .066(2)
N(11) 1.0801(6) .1638(2) .1270(2) .092(2)
S(12) -.0936(2) .05380(10) -.15160(10) .0820(10)
C(12) .0439(6) .0505(2) -.0918(2) .059(2)
N(12) .1406(6) .0477(2) -.0512(2) .101(2)
H(N1') .919 .116 .117 ?
H(C6') .810 .125 .006 ?
H1(C21') .885 .049 .220 ?
H2(C21') .704 .041 .247 ?
H3(C21') .782 .103 .242 ?
H1(N41') .277 .050 .017 ?
H2(N41') .270 .035 .112 ?
H1(C35') .480 .049 -.061 ?
H2(C35') .636 .090 -.073 ?
H(C2) .397 .175 .032 ?
H1(C41) .386 .063 -.173 ?
H2(C41) .525 .108 -.189 ?
H3(C41) .348 .114 -.221 ?
H1(C51) .223 .199 -.234 ?
H2(C51) .054 .194 -.188 ?
H1(C52) .098 .283 -.245 ?
H2(C52) .270 .300 -.197 ?
H(O53) -.033 .278 -.126 ?

loop_
_geom_angle_atom_site_label_1
_geom_angle_atom_site_label_2
_geom_angle_atom_site_label_3
_geom_angle
_geom_angle_publ_flag
N(1') C(2') N(3') 122.1(4) yes
C(2') N(3') C(4') 118.7(4) yes
N(3') C(4') C(5') 121.2(4) yes
C(4') C(5') C(6') 116.6(4) yes
C(5') C(6') N(1') 120.6(4) yes
C(6') N(1') C(2') 120.7(4) yes
N(1') C(2') C(21') 117.2(4) yes
N(3') C(2') C(21') 120.7(4) yes
N(3') C(4') N(41') 116.2(4) yes
C(5') C(4') N(41') 122.6(4) yes
C(4') C(5') C(35') 123.0(4) yes
C(6') C(5') C(35') 120.0(4) yes
C(5') C(35') N(3) 114.8(3) yes
C(35') N(3) C(2) 124.8(3) yes
C(35') N(3) C(4) 121.0(3) yes
S(1) C(2) N(3) 112.2(3) yes
C(2) N(3) C(4) 114.1(3) yes
N(3) C(4) C(5) 112.1(3) yes
C(4) C(5) S(1) 110.3(3) yes
C(5) S(1) C(2) 91.2(2) yes
N(3) C(4) C(41) 120.3(4) yes
C(5) C(4) C(41) 127.5(4) yes
S(1) C(5) C(51) 122.2(3) yes
C(4) C(5) C(51) 127.5(4) yes
C(5) C(51) C(52) 114.1(4) yes
C(51) C(52) O(53) 111.8(4) yes
S(11) C(11) N(11) 178.1(5) yes
S(12) C(12) N(12) 178.7(5) yes

loop_
_geom_bond_atom_site_label_1
_geom_bond_atom_site_label_2
_geom_bond_distance
_geom_bond_publ_flag
N(1') C(2') 1.354(6) yes
C(2') N(3') 1.303(6) yes
N(3') C(4') 1.361(5) yes
C(4') C(5') 1.423(6) yes
C(5') C(6') 1.351(7) yes
C(6') N(1') 1.347(6) yes
C(2') C(21') 1.485(7) yes
C(4') N(41') 1.325(6) yes
C(5') C(35') 1.496(6) yes
C(35') N(3) 1.479(6) yes
S(1) C(2) 1.675(5) yes
C(2) N(3) 1.316(5) yes
N(3) C(4) 1.388(5) yes
C(4) C(5) 1.345(6) yes
C(5) S(1) 1.731(4) yes
C(4) C(41) 1.493(6) yes
C(5) C(51) 1.505(6) yes
C(51) C(52) 1.513(7) yes
C(52) O(53) 1.420(6) yes
S(11) C(11) 1.651(6) yes
C(11) N(11) 1.128(7) yes
S(12) C(12) 1.635(5) yes
C(12) N(12) 1.127(7) yes
